data_4350546
loop_
_publ_author_name
'Luo, Junjian'
'Xu, Li'

_publ_section_title
;
 Layered lanthanide molybdate pillared by chiral [lambda-Mo2O4EDTA]2-.
;
_journal_issue 26
_journal_name_full 'Inorganic chemistry'
_journal_page_first 11030
_journal_page_last 11034
_journal_paper_doi 10.1021/ic0611793
_journal_volume 45
_journal_year 2006
_chemical_formula_sum 'C10 H16 Gd2 Mo4 N2 O22'
_chemical_formula_weight 1214.51
_chemical_name_common '[GdMoO4]2[Mo2O4EDTA]'
_space_group_IT_number 5
_space_group_name_Hall 'C 2y'
_space_group_name_H-M_alt 'C 1 2 1'
_symmetry_cell_setting monoclinic
_symmetry_space_group_name_H-M 'C 1 2 1'
_atom_sites_solution_hydrogens geom
_atom_sites_solution_primary direct
_atom_sites_solution_secondary difmap
_audit_creation_method SHELXL-97
_cell_angle_alpha 90.00
_cell_angle_beta 109.832(2)
_cell_angle_gamma 90.00
_cell_formula_units_Z 2
_cell_length_a 10.2998(6)
_cell_length_b 10.5426(6)
_cell_length_c 12.0585(7)
_cell_measurement_reflns_used 3035
_cell_measurement_temperature 293(2)
_cell_volume 1231.73(12)
_computing_structure_refinement 'SHELXL-97 (Sheldrick, 1997)'
_computing_structure_solution 'SHELXS-97 (Sheldrick, 1990)'
_diffrn_ambient_temperature 293(2)
_diffrn_measured_fraction_theta_full 0.990
_diffrn_measured_fraction_theta_max 0.990
_diffrn_measurement_device_type 'SIMENS SMART 1k CCD'
_diffrn_radiation_monochromator graphite
_diffrn_radiation_source 'fine-focus sealed tube'
_diffrn_radiation_type MoK\a
_diffrn_radiation_wavelength 0.71073
_diffrn_reflns_av_R_equivalents 0.0394
_diffrn_reflns_av_sigmaI/netI 0.0388
_diffrn_reflns_limit_h_max 11
_diffrn_reflns_limit_h_min -12
_diffrn_reflns_limit_k_max 12
_diffrn_reflns_limit_k_min -12
_diffrn_reflns_limit_l_max 14
_diffrn_reflns_limit_l_min -14
_diffrn_reflns_number 3417
_diffrn_reflns_theta_full 25.67
_diffrn_reflns_theta_max 25.67
_diffrn_reflns_theta_min 2.85
_exptl_absorpt_coefficient_mu 7.385
_exptl_absorpt_correction_T_max 0.5255
_exptl_absorpt_correction_T_min 0.2154
_exptl_absorpt_correction_type SADABS
_exptl_crystal_colour 'orange redish'
_exptl_crystal_density_diffrn 3.275
_exptl_crystal_density_method 'not measured'
_exptl_crystal_description prism
_exptl_crystal_F_000 1124
_exptl_crystal_size_max 0.30
_exptl_crystal_size_mid 0.25
_exptl_crystal_size_min 0.10
_refine_diff_density_max 0.814
_refine_diff_density_min -1.441
_refine_diff_density_rms 0.206
_refine_ls_abs_structure_details 'Flack H D (1983), Acta Cryst. A39, 876-881'
_refine_ls_abs_structure_Flack -0.064(15)
_refine_ls_extinction_method none
_refine_ls_goodness_of_fit_ref 1.554
_refine_ls_hydrogen_treatment mixed
_refine_ls_matrix_type full
_refine_ls_number_parameters 182
_refine_ls_number_reflns 2145
_refine_ls_number_restraints 1
_refine_ls_restrained_S_all 1.553
_refine_ls_R_factor_all 0.0362
_refine_ls_R_factor_gt 0.0346
_refine_ls_shift/su_max 0.000
_refine_ls_shift/su_mean 0.000
_refine_ls_structure_factor_coef Fsqd
_refine_ls_weighting_details 'calc w=1/[\s^2^(Fo^2^)+(0.0400P)^2^+0.0000P] where P=(Fo^2^+2Fc^2^)/3'
_refine_ls_weighting_scheme calc
_refine_ls_wR_factor_gt 0.0906
_refine_ls_wR_factor_ref 0.0917
_reflns_number_gt 2095
_reflns_number_total 2145
_reflns_threshold_expression >2sigma(I)
_cod_data_source_file ic0611793si20060628_111735.cif
_cod_data_source_block '[GdMoO4]2[Mo2O4EDTA]_(1)'
_cod_original_sg_symbol_H-M C2
_cod_database_code 4350546

loop_
_symmetry_equiv_pos_as_xyz
'x, y, z'
'-x, y, -z'
'x+1/2, y+1/2, z'
'-x+1/2, y+1/2, -z'

loop_
_atom_site_label
_atom_site_type_symbol
_atom_site_fract_x
_atom_site_fract_y
_atom_site_fract_z
_atom_site_U_iso_or_equiv
_atom_site_adp_type
_atom_site_occupancy
_atom_site_symmetry_multiplicity
_atom_site_calc_flag
_atom_site_refinement_flags
Gd Gd 0.28597(4) 1.04061(5) 0.62641(4) 0.01063(15) Uani 1 1 d .
Mo1 Mo 0.0000 0.78424(11) 0.5000 0.0113(3) Uani 1 2 d S
Mo2 Mo 0.0000 1.28970(12) 0.5000 0.0136(3) Uani 1 2 d S
Mo3 Mo 0.11049(10) 0.90006(11) 0.09000(9) 0.0164(2) Uani 1 1 d .
O1 O 0.1298(10) 0.8790(11) 0.5984(8) 0.026(2) Uani 1 1 d .
O2 O 0.0734(9) 0.6879(9) 0.4205(8) 0.027(2) Uani 1 1 d .
O3 O 0.1177(10) 1.1952(9) 0.6063(8) 0.024(2) Uani 1 1 d .
O4 O 0.0868(10) 1.3848(9) 0.4271(9) 0.028(2) Uani 1 1 d .
O5 O 0.1577(11) 0.9339(9) 0.2689(8) 0.035(2) Uani 1 1 d .
O6 O 0.1774(8) 1.0632(9) 0.4214(6) 0.027(2) Uani 1 1 d .
O7 O 0.3195(9) 0.9308(10) 0.1181(10) 0.037(3) Uani 1 1 d .
O8 O 0.4915(8) 1.0369(17) 0.7919(7) 0.044(2) Uani 1 1 d .
O9 O 0.1345(10) 0.7408(9) 0.1056(9) 0.035(2) Uani 1 1 d .
O10 O -0.0776(8) 0.9388(8) 0.0736(7) 0.0196(17) Uani 1 1 d .
O11 O 0.2486(9) 1.0090(9) 0.8137(7) 0.032(2) Uani 1 1 d .
N1 N 0.1474(9) 1.1268(10) 0.1242(9) 0.022(2) Uani 1 1 d .
C1 C 0.1520(10) 1.0455(15) 0.3141(9) 0.018(2) Uani 1 1 d .
C2 C 0.1102(14) 1.1492(12) 0.2292(9) 0.025(3) Uani 1 1 d .
H2A H 0.1533 1.2270 0.2667 0.030 Uiso 1 1 calc R
H2B H 0.0114 1.1602 0.2057 0.030 Uiso 1 1 calc R
C3 C 0.3822(10) 1.0321(19) 0.1657(8) 0.027(3) Uani 1 1 d .
C4 C 0.2999(11) 1.1501(13) 0.1586(11) 0.022(3) Uani 1 1 d .
H4A H 0.3162 1.2069 0.1015 0.027 Uiso 1 1 calc R
H4B H 0.3317 1.1921 0.2346 0.027 Uiso 1 1 calc R
C5 C 0.0790(12) 1.2188(11) 0.0256(11) 0.022(2) Uani 1 1 d .
H5A H 0.1135 1.2017 -0.0384 0.032 Uiso 1 1 calc R
H5B H 0.1087 1.3036 0.0539 0.032 Uiso 1 1 calc R

loop_
_atom_site_aniso_label
_atom_site_aniso_U_11
_atom_site_aniso_U_22
_atom_site_aniso_U_33
_atom_site_aniso_U_23
_atom_site_aniso_U_13
_atom_site_aniso_U_12
Gd 0.0110(2) 0.0107(2) 0.0116(2) 0.0012(2) 0.00575(16) -0.0003(3)
Mo1 0.0108(7) 0.0077(7) 0.0155(7) 0.000 0.0048(5) 0.000
Mo2 0.0128(7) 0.0118(8) 0.0197(8) 0.000 0.0099(6) 0.000
Mo3 0.0179(4) 0.0157(5) 0.0167(5) 0.0014(4) 0.0074(4) 0.0027(4)
O1 0.028(5) 0.037(6) 0.014(4) -0.004(4) 0.008(4) -0.006(4)
O2 0.024(5) 0.024(5) 0.039(5) -0.001(5) 0.017(4) 0.007(4)
O3 0.028(5) 0.015(5) 0.029(5) -0.002(4) 0.011(4) 0.015(4)
O4 0.035(5) 0.016(5) 0.040(6) 0.002(4) 0.020(4) -0.011(4)
O5 0.052(6) 0.042(6) 0.012(4) 0.016(4) 0.013(4) 0.009(5)
O6 0.036(4) 0.035(6) 0.007(3) 0.002(3) 0.001(3) 0.006(4)
O7 0.009(4) 0.043(6) 0.056(7) -0.016(5) 0.005(4) 0.003(4)
O8 0.023(4) 0.084(7) 0.025(4) 0.010(7) 0.006(3) 0.015(7)
O9 0.045(5) 0.017(5) 0.042(5) 0.007(4) 0.015(4) 0.015(4)
O10 0.018(4) 0.030(5) 0.015(4) 0.000(3) 0.012(3) 0.000(3)
O11 0.043(5) 0.045(7) 0.016(4) -0.004(4) 0.022(4) -0.005(4)
N1 0.004(4) 0.024(5) 0.030(5) 0.006(4) -0.003(4) -0.002(4)
C1 0.020(4) 0.020(5) 0.017(5) 0.004(6) 0.009(4) -0.006(7)
C2 0.037(7) 0.025(7) 0.007(5) -0.007(5) 0.001(5) -0.002(6)
C3 0.014(5) 0.062(9) 0.002(4) 0.005(7) 0.000(3) -0.021(8)
C4 0.014(6) 0.029(8) 0.028(6) -0.001(6) 0.012(5) -0.011(5)
C5 0.033(7) 0.003(4) 0.028(7) -0.002(5) 0.009(5) -0.001(5)

loop_
_atom_type_symbol
_atom_type_description
_atom_type_scat_dispersion_real
_atom_type_scat_dispersion_imag
_atom_type_scat_source
C C 0.0033 0.0016 'International Tables Vol C Tables 4.2.6.8 and 6.1.1.4'
H H 0.0000 0.0000 'International Tables Vol C Tables 4.2.6.8 and 6.1.1.4'
N N 0.0061 0.0033 'International Tables Vol C Tables 4.2.6.8 and 6.1.1.4'
O O 0.0106 0.0060 'International Tables Vol C Tables 4.2.6.8 and 6.1.1.4'
Mo Mo -1.6832 0.6857 'International Tables Vol C Tables 4.2.6.8 and 6.1.1.4'
Gd Gd -0.1653 3.9035 'International Tables Vol C Tables 4.2.6.8 and 6.1.1.4'

loop_
_geom_angle_atom_site_label_1
_geom_angle_atom_site_label_2
_geom_angle_atom_site_label_3
_geom_angle
_geom_angle_site_symmetry_1
_geom_angle_site_symmetry_3
O1 Gd O2 158.1(3) . 4_556
O1 Gd O4 82.5(4) . 4_546
O2 Gd O4 86.9(3) 4_556 4_546
O1 Gd O3 92.4(3) . .
O2 Gd O3 90.7(4) 4_556 .
O4 Gd O3 159.2(3) 4_546 .
O1 Gd O6 81.9(3) . .
O2 Gd O6 77.9(3) 4_556 .
O4 Gd O6 83.9(3) 4_546 .
O3 Gd O6 75.4(3) . .
O1 Gd O8 119.8(5) . .
O2 Gd O8 76.1(4) 4_556 .
O4 Gd O8 78.0(4) 4_546 .
O3 Gd O8 121.4(4) . .
O6 Gd O8 149.0(3) . .
O1 Gd O11 73.2(3) . .
O2 Gd O11 128.7(3) 4_556 .
O4 Gd O11 116.2(3) 4_546 .
O3 Gd O11 81.1(3) . .
O6 Gd O11 144.8(3) . .
O8 Gd O11 66.2(3) . .
O2 Mo1 O2 108.4(7) . 2_556
O2 Mo1 O1 109.1(5) . .
O2 Mo1 O1 109.5(4) 2_556 .
O2 Mo1 O1 109.5(4) . 2_556
O2 Mo1 O1 109.1(5) 2_556 2_556
O1 Mo1 O1 111.2(7) . 2_556
O3 Mo2 O3 110.5(6) 2_556 .
O3 Mo2 O4 107.6(4) 2_556 .
O3 Mo2 O4 110.2(5) . .
O3 Mo2 O4 110.2(5) 2_556 2_556
O3 Mo2 O4 107.6(4) . 2_556
O4 Mo2 O4 110.8(6) . 2_556
O9 Mo3 O10 108.9(4) . .
O9 Mo3 O10 106.9(4) . 2
O10 Mo3 O10 91.6(3) . 2
O9 Mo3 O5 94.6(4) . .
O10 Mo3 O5 86.8(4) . .
O10 Mo3 O5 157.7(4) 2 .
O9 Mo3 O7 91.8(4) . .
O10 Mo3 O7 158.6(4) . .
O10 Mo3 O7 87.0(4) 2 .
O5 Mo3 O7 86.5(4) . .
O9 Mo3 N1 160.7(4) . .
O10 Mo3 N1 84.5(3) . .
O10 Mo3 N1 85.9(4) 2 .
O5 Mo3 N1 71.8(4) . .
O7 Mo3 N1 74.2(4) . .
O9 Mo3 Mo3 98.5(3) . 2
O10 Mo3 Mo3 48.4(2) . 2
O10 Mo3 Mo3 48.4(2) 2 2
O5 Mo3 Mo3 135.1(3) . 2
O7 Mo3 Mo3 135.3(3) . 2
N1 Mo3 Mo3 100.8(2) . 2
Mo1 O1 Gd 148.7(5) . .
Mo1 O2 Gd 162.0(5) . 4_546
Mo2 O3 Gd 141.4(5) . .
Mo2 O4 Gd 165.6(5) . 4_556
C1 O5 Mo3 124.0(7) . .
C1 O6 Gd 159.1(8) . .
C3 O7 Mo3 122.6(9) . .
C3 O8 Gd 150.7(7) 2_656 .
Mo3 O10 Mo3 83.2(3) . 2
C2 N1 C4 107.0(10) . .
C2 N1 C5 112.8(10) . .
C4 N1 C5 106.1(9) . .
C2 N1 Mo3 103.5(7) . .
C4 N1 Mo3 107.2(7) . .
C5 N1 Mo3 119.5(7) . .
O6 C1 O5 123.0(12) . .
O6 C1 C2 121.7(13) . .
O5 C1 C2 115.3(9) . .
C1 C2 N1 112.6(11) . .
O8 C3 O7 121.7(16) 2_656 .
O8 C3 C4 119.5(15) 2_656 .
O7 C3 C4 118.5(9) . .
C3 C4 N1 113.7(10) . .
N1 C5 C5 117.7(10) . 2

loop_
_geom_bond_atom_site_label_1
_geom_bond_atom_site_label_2
_geom_bond_distance
_geom_bond_site_symmetry_2
Gd O1 2.294(10) .
Gd O2 2.326(9) 4_556
Gd O4 2.330(9) 4_546
Gd O3 2.337(9) .
Gd O6 2.357(7) .
Gd O8 2.372(8) .
Gd O11 2.442(8) .
Mo1 O2 1.739(9) .
Mo1 O2 1.739(9) 2_556
Mo1 O1 1.770(10) .
Mo1 O1 1.770(10) 2_556
Mo2 O3 1.751(9) 2_556
Mo2 O3 1.751(9) .
Mo2 O4 1.767(9) .
Mo2 O4 1.767(9) 2_556
Mo3 O9 1.701(9) .
Mo3 O10 1.930(8) .
Mo3 O10 1.931(8) 2
Mo3 O5 2.077(9) .
Mo3 O7 2.096(10) .
Mo3 N1 2.437(11) .
Mo3 Mo3 2.564(2) 2
O2 Gd 2.326(9) 4_546
O4 Gd 2.330(9) 4_556
O5 C1 1.308(17) .
O6 C1 1.246(13) .
O7 C3 1.28(2) .
O8 C3 1.231(12) 2_656
O10 Mo3 1.931(8) 2
N1 C2 1.462(16) .
N1 C4 1.508(13) .
N1 C5 1.513(15) .
C1 C2 1.461(17) .
C3 O8 1.231(12) 2_656
C3 C4 1.49(2) .
C5 C5 1.54(2) 2
